data_8106725
loop_
_publ_author_name
'Zhu, Xin'
'Liu, Xianghua'

_publ_section_title
;
 Crystal structure of dodecaguanidinium bis(tetrapropylammonium)
 heptacarbonate, C43H128N38O21
;
_journal_issue 6
_journal_name_full 'Zeitschrift f\"ur Kristallographie - New Crystal Structures'
_journal_page_first 931
_journal_page_last 933
_journal_paper_doi 10.1515/ncrs-2017-0086
_journal_volume 232
_journal_year 2017
_chemical_formula_moiety '2(C12 H28 N), 12(C H6 N3), 7(C O3)'
_chemical_formula_sum 'C21.5 H64 N19 O10.5'
_chemical_formula_weight 756.91
_space_group_crystal_system orthorhombic
_space_group_IT_number 61
_space_group_name_Hall '-P 2ac 2ab'
_space_group_name_H-M_alt 'P b c a'
_atom_sites_solution_hydrogens geom
_cell_angle_alpha 90
_cell_angle_beta 90
_cell_angle_gamma 90
_cell_formula_units_Z 8
_cell_length_a 19.556(4)
_cell_length_b 20.105(4)
_cell_length_c 20.573(4)
_cell_measurement_reflns_used 2987
_cell_measurement_temperature 296(2)
_cell_measurement_theta_max 21.6
_cell_measurement_theta_min 2.24
_cell_volume 8089(3)
_computing_structure_refinement 'SHELXL-2014/7 (Sheldrick, 2014)'
_diffrn_ambient_temperature 296(2)
_diffrn_measured_fraction_theta_full 1.000
_diffrn_measured_fraction_theta_max 0.999
_diffrn_measurement_device_type 'CCD area detector'
_diffrn_measurement_method 'phi and omega scans'
_diffrn_radiation_type MoK\a
_diffrn_radiation_wavelength 0.71073
_diffrn_reflns_av_R_equivalents 0.0353
_diffrn_reflns_av_unetI/netI 0.1269
_diffrn_reflns_Laue_measured_fraction_full 1.000
_diffrn_reflns_Laue_measured_fraction_max 0.999
_diffrn_reflns_limit_h_max 23
_diffrn_reflns_limit_h_min -20
_diffrn_reflns_limit_k_max 24
_diffrn_reflns_limit_k_min -20
_diffrn_reflns_limit_l_max 24
_diffrn_reflns_limit_l_min -20
_diffrn_reflns_number 19503
_diffrn_reflns_point_group_measured_fraction_full 1.000
_diffrn_reflns_point_group_measured_fraction_max 0.999
_diffrn_reflns_theta_full 25.242
_diffrn_reflns_theta_max 25.380
_diffrn_reflns_theta_min 1.758
_exptl_absorpt_coefficient_mu 0.099
_exptl_absorpt_correction_type multi-scan
_exptl_absorpt_process_details sadabs
_exptl_crystal_colour colorless
_exptl_crystal_density_diffrn 1.243
_exptl_crystal_description block
_exptl_crystal_F_000 3280
_exptl_crystal_size_max 0.240
_exptl_crystal_size_mid 0.220
_exptl_crystal_size_min 0.220
_refine_diff_density_max 0.506
_refine_diff_density_min -0.279
_refine_diff_density_rms 0.044
_refine_ls_extinction_coef .
_refine_ls_extinction_method none
_refine_ls_goodness_of_fit_ref 0.936
_refine_ls_hydrogen_treatment constr
_refine_ls_matrix_type full
_refine_ls_number_parameters 475
_refine_ls_number_reflns 7418
_refine_ls_number_restraints 3
_refine_ls_restrained_S_all 0.992
_refine_ls_R_factor_all 0.1397
_refine_ls_R_factor_gt 0.0592
_refine_ls_shift/su_max 0.009
_refine_ls_shift/su_mean 0.001
_refine_ls_structure_factor_coef Fsqd
_refine_ls_weighting_details 'w=1/[\s^2^(Fo^2^)+(0.0027P)^2^] where P=(Fo^2^+2Fc^2^)/3'
_refine_ls_weighting_scheme calc
_refine_ls_wR_factor_gt 0.0932
_refine_ls_wR_factor_ref 0.1028
_reflns_Friedel_coverage 0.000
_reflns_Friedel_fraction_full .
_reflns_Friedel_fraction_max .
_reflns_number_gt 2739
_reflns_number_total 7418
_reflns_threshold_expression 'I > 2\s(I)'
_cod_data_source_file suppl_ncrs-2017-0086_suppl.cif
_cod_data_source_block 081210a_0m
_cod_original_formula_sum 'C21.50 H64 N19 O10.50'
_cod_database_code 8106725
_shelx_space_group_comment
;
The symmetry employed for this shelxl refinement is uniquely defined
by the following loop, which should always be used as a source of
symmetry information in preference to the above space-group names.
They are only intended as comments.
;
_shelx_estimated_absorpt_t_min 0.977
_shelx_estimated_absorpt_t_max 0.979
_publcif_info_exptl_table_max_cols 4
_publcif_info_exptl_table_use_headnotes n

loop_
_space_group_symop_operation_xyz
'x, y, z'
'-x+1/2, -y, z+1/2'
'-x, y+1/2, -z+1/2'
'x+1/2, -y+1/2, -z'
'-x, -y, -z'
'x-1/2, y, -z-1/2'
'x, -y-1/2, z-1/2'
'-x-1/2, y-1/2, z'

loop_
_atom_site_label
_atom_site_type_symbol
_atom_site_fract_x
_atom_site_fract_y
_atom_site_fract_z
_atom_site_U_iso_or_equiv
_atom_site_adp_type
_atom_site_occupancy
_atom_site_site_symmetry_order
_atom_site_calc_flag
_atom_site_refinement_flags_posn
_atom_site_refinement_flags_adp
_atom_site_refinement_flags_occupancy
_atom_site_disorder_assembly
_atom_site_disorder_group
C1 C 0.8453(2) 0.66729(17) -0.17526(18) 0.0481(10) Uani 1 1 d . . . . .
N1 N 0.79265(15) 0.63715(11) -0.14829(13) 0.0603(9) Uani 1 1 d . . . . .
H1A H 0.7796 0.6482 -0.1099 0.072 Uiso 1 1 calc R U . . .
H1B H 0.7713 0.6064 -0.1691 0.072 Uiso 1 1 calc R U . . .
O1 O 0.81195(13) 0.77986(10) -0.04001(10) 0.0617(7) Uani 1 1 d . . . . .
C2 C 0.8312(2) 0.91655(18) 0.07572(19) 0.0544(11) Uani 1 1 d . . . . .
N2 N 0.86640(15) 0.64699(11) -0.23323(13) 0.0605(9) Uani 1 1 d . . . . .
H2A H 0.8458 0.6148 -0.2525 0.073 Uiso 1 1 calc R U . . .
H2B H 0.9007 0.6661 -0.2516 0.073 Uiso 1 1 calc R U . . .
O2 O 0.75993(12) 0.75288(9) 0.05309(10) 0.0570(7) Uani 1 1 d . . . . .
C3 C 0.5945(2) 0.67475(17) 0.08011(17) 0.0465(10) Uani 1 1 d . . . . .
N3 N 0.87863(15) 0.71450(12) -0.14396(13) 0.0617(9) Uani 1 1 d . . . . .
H3A H 0.8660 0.7259 -0.1055 0.074 Uiso 1 1 calc R U . . .
H3B H 0.9130 0.7338 -0.1620 0.074 Uiso 1 1 calc R U . . .
O3 O 0.73193(13) 0.70107(10) -0.03914(11) 0.0646(8) Uani 1 1 d . . . . .
C4 C 0.5988(2) 0.90809(16) 0.34587(18) 0.0454(10) Uani 1 1 d . . . . .
N4 N 0.86137(16) 0.88999(12) 0.02488(14) 0.0700(10) Uani 1 1 d . . . . .
H4A H 0.8928 0.9116 0.0047 0.084 Uiso 1 1 calc R U . . .
H4B H 0.8496 0.8510 0.0118 0.084 Uiso 1 1 calc R U . . .
O4 O 0.74822(12) 0.93989(9) 0.23780(10) 0.0520(7) Uani 1 1 d . . . . .
C5 C 0.7946(2) 0.18193(17) 0.32001(18) 0.0505(10) Uani 1 1 d . . . . .
N5 N 0.84912(15) 0.97632(13) 0.09589(14) 0.0749(11) Uani 1 1 d . . . . .
H5A H 0.8806 0.9980 0.0758 0.090 Uiso 1 1 calc R U . . .
H5B H 0.8293 0.9936 0.1292 0.090 Uiso 1 1 calc R U . . .
O5 O 0.77788(12) 1.03926(9) 0.19805(11) 0.0564(7) Uani 1 1 d . . . . .
C6 C 0.1531(2) 0.16662(17) 0.33705(18) 0.0477(10) Uani 1 1 d . . . . .
N6 N 0.78328(15) 0.88367(12) 0.10761(13) 0.0617(9) Uani 1 1 d . . . . .
H6A H 0.7715 0.8445 0.0951 0.074 Uiso 1 1 calc R U . . .
H6B H 0.7638 0.9015 0.1408 0.074 Uiso 1 1 calc R U . . .
O6 O 0.70469(13) 1.03301(9) 0.28084(11) 0.0600(7) Uani 1 1 d . . . . .
C7 C 0.7680(2) 0.74449(17) -0.00831(17) 0.0495(10) Uani 1 1 d . . . . .
N7 N 0.62687(15) 0.72444(11) 0.10946(12) 0.0575(9) Uani 1 1 d . . . . .
H7A H 0.6090 0.7431 0.1430 0.069 Uiso 1 1 calc R U . . .
H7B H 0.6657 0.7379 0.0949 0.069 Uiso 1 1 calc R U . . .
O7 O 0.48164(12) 0.78628(10) 0.29411(11) 0.0577(7) Uani 1 1 d . . . . .
C8 C 0.7440(2) 1.00414(17) 0.23898(17) 0.0447(10) Uani 1 1 d . . . . .
N8 N 0.53504(16) 0.65396(12) 0.10222(13) 0.0655(9) Uani 1 1 d . . . . .
H8A H 0.5142 0.6217 0.0832 0.079 Uiso 1 1 calc R U . . .
H8B H 0.5170 0.6727 0.1357 0.079 Uiso 1 1 calc R U . . .
O8 O 0.47794(12) 0.71029(10) 0.21560(10) 0.0524(7) Uani 1 1 d . . . . .
C9 C 0.5125(2) 0.75220(17) 0.24963(17) 0.0442(9) Uani 1 1 d . . . . .
N9 N 0.62255(15) 0.64639(11) 0.02881(12) 0.0575(9) Uani 1 1 d . . . . .
H9A H 0.6020 0.6141 0.0096 0.069 Uiso 1 1 calc R U . . .
H9B H 0.6614 0.6602 0.0146 0.069 Uiso 1 1 calc R U . . .
O9 O 0.57663(12) 0.76053(10) 0.23924(10) 0.0518(7) Uani 1 1 d . . . . .
C10 C 1.0000 0.0000 0.0000 0.0480(15) Uani 1 2 d S . P . .
N10 N 0.62893(14) 0.96037(12) 0.37356(13) 0.0609(9) Uani 1 1 d . . . . .
H10A H 0.6155 0.9740 0.4110 0.073 Uiso 1 1 calc R U . . .
H10B H 0.6618 0.9804 0.3539 0.073 Uiso 1 1 calc R U . . .
O10 O 0.9391(3) 0.0231(4) -0.0112(3) 0.0609(16) Uani 0.5 1 d . . P . .
C11 C 0.0416(3) 0.89429(19) 0.6083(2) 0.123(2) Uani 1 1 d . . . . .
H11A H 0.0865 0.8755 0.6161 0.148 Uiso 1 1 calc R U . . .
H11B H 0.0115 0.8752 0.6408 0.148 Uiso 1 1 calc R U . . .
N11 N 0.54823(15) 0.87679(11) 0.37547(13) 0.0570(9) Uani 1 1 d . . . . .
H11C H 0.5299 0.8424 0.3578 0.068 Uiso 1 1 calc R U . . .
H11D H 0.5336 0.8908 0.4124 0.068 Uiso 1 1 calc R U . . .
O11 O 1.0375(4) 0.0382(4) 0.0377(3) 0.0764(18) Uani 0.5 1 d . . P . .
C12 C 0.0206(3) 0.8693(2) 0.5503(2) 0.131(2) Uani 1 1 d . . . . .
H12A H 0.0457 0.8931 0.5170 0.157 Uiso 1 1 calc R U . . .
H12B H -0.0270 0.8818 0.5454 0.157 Uiso 1 1 calc R U . . .
N12 N 0.62127(15) 0.88650(11) 0.28897(13) 0.0548(9) Uani 1 1 d . . . . .
H12C H 0.6029 0.8521 0.2713 0.066 Uiso 1 1 calc R U . . .
H12D H 0.6542 0.9069 0.2697 0.066 Uiso 1 1 calc R U . . .
O12 O 1.0113(5) -0.0586(3) -0.0024(3) 0.088(2) Uani 0.5 1 d . . P . .
C13 C 0.0251(3) 0.79883(17) 0.5337(2) 0.120(2) Uani 1 1 d . . . . .
H13A H 0.0076 0.7920 0.4906 0.179 Uiso 1 1 calc R U . . .
H13B H 0.0719 0.7848 0.5354 0.179 Uiso 1 1 calc R U . . .
H13C H -0.0014 0.7733 0.5641 0.179 Uiso 1 1 calc R U . . .
N13 N 0.82226(15) 0.23545(12) 0.34624(13) 0.0645(9) Uani 1 1 d . . . . .
H13D H 0.8074 0.2501 0.3829 0.077 Uiso 1 1 calc R U . . .
H13E H 0.8551 0.2556 0.3267 0.077 Uiso 1 1 calc R U . . .
C14 C -0.0213(3) 1.0008(2) 0.6190(2) 0.117(2) Uani 1 1 d . . . . .
H14A H -0.0356 0.9952 0.5742 0.141 Uiso 1 1 calc R U . . .
H14B H -0.0527 0.9748 0.6451 0.141 Uiso 1 1 calc R U . . .
N14 N 0.74428(16) 0.15059(12) 0.34932(13) 0.0622(9) Uani 1 1 d . . . . .
H14C H 0.7291 0.1649 0.3860 0.075 Uiso 1 1 calc R U . . .
H14D H 0.7266 0.1158 0.3319 0.075 Uiso 1 1 calc R U . . .
C15 C -0.0341(3) 1.0661(2) 0.6341(2) 0.123(2) Uani 1 1 d . . . . .
H15A H -0.0030 1.0934 0.6089 0.148 Uiso 1 1 calc R U . . .
H15B H -0.0227 1.0726 0.6796 0.148 Uiso 1 1 calc R U . . .
N15 N 0.82094(15) 0.15921(12) 0.26500(13) 0.0636(9) Uani 1 1 d . . . . .
H15C H 0.8052 0.1233 0.2479 0.076 Uiso 1 1 calc R U . . .
H15D H 0.8538 0.1803 0.2465 0.076 Uiso 1 1 calc R U . . .
C16 C -0.1047(2) 1.0923(2) 0.6237(2) 0.0969(16) Uani 1 1 d . . . . .
H16A H -0.1065 1.1382 0.6362 0.145 Uiso 1 1 calc R U . . .
H16B H -0.1167 1.0881 0.5786 0.145 Uiso 1 1 calc R U . . .
H16C H -0.1364 1.0672 0.6496 0.145 Uiso 1 1 calc R U . . .
N16 N 0.12556(15) 0.22207(12) 0.36024(13) 0.0632(9) Uani 1 1 d . . . . .
H16D H 0.1411 0.2394 0.3955 0.076 Uiso 1 1 calc R U . . .
H16E H 0.0921 0.2406 0.3400 0.076 Uiso 1 1 calc R U . . .
C17 C 0.0751(3) 0.9770(2) 0.6923(2) 0.134(2) Uani 1 1 d D . . . .
H17A H 0.1192 0.9548 0.6941 0.161 Uiso 1 1 calc R U . . .
H17B H 0.0839 1.0242 0.6970 0.161 Uiso 1 1 calc R U . . .
N17 N 0.20425(15) 0.13815(11) 0.36782(13) 0.0597(9) Uani 1 1 d . . . . .
H17C H 0.2199 0.1555 0.4030 0.072 Uiso 1 1 calc R U . . .
H17D H 0.2221 0.1022 0.3527 0.072 Uiso 1 1 calc R U . . .
C18 C 0.0380(3) 0.9567(3) 0.7478(3) 0.159(3) Uani 1 1 d D . . . .
H18A H -0.0045 0.9402 0.7298 0.191 Uiso 1 1 calc R U . . .
H18B H 0.0625 0.9174 0.7622 0.191 Uiso 1 1 calc R U . . .
N18 N 0.12643(15) 0.13854(11) 0.28445(14) 0.0587(9) Uani 1 1 d . . . . .
H18C H 0.1426 0.1015 0.2703 0.070 Uiso 1 1 calc R U . . .
H18D H 0.0930 0.1574 0.2645 0.070 Uiso 1 1 calc R U . . .
N19 N 0.0472(2) 0.96651(14) 0.62450(14) 0.0580(9) Uani 1 1 d . . . . .
C19 C 0.0196(3) 0.9837(2) 0.8005(3) 0.192(3) Uani 1 1 d D . . . .
H19A H -0.0055 0.9522 0.8262 0.288 Uiso 1 1 calc R U . . .
H19B H 0.0592 0.9981 0.8242 0.288 Uiso 1 1 calc R U . . .
H19C H -0.0089 1.0214 0.7912 0.288 Uiso 1 1 calc R U . . .
C20 C 0.0981(3) 1.0002(2) 0.5783(3) 0.1127(19) Uani 1 1 d . . . . .
H20A H 0.0750 1.0031 0.5367 0.135 Uiso 1 1 calc R U . . .
H20B H 0.1027 1.0456 0.5939 0.135 Uiso 1 1 calc R U . . .
C21 C 0.1627(3) 0.9795(2) 0.5647(3) 0.137(2) Uani 1 1 d . . . . .
H21A H 0.1589 0.9342 0.5490 0.165 Uiso 1 1 calc R U . . .
H21B H 0.1868 0.9774 0.6058 0.165 Uiso 1 1 calc R U . . .
C22 C 0.2068(3) 1.0140(2) 0.5200(2) 0.1246(19) Uani 1 1 d . . . . .
H22A H 0.2499 0.9913 0.5174 0.187 Uiso 1 1 calc R U . . .
H22B H 0.1859 1.0151 0.4778 0.187 Uiso 1 1 calc R U . . .
H22C H 0.2141 1.0587 0.5350 0.187 Uiso 1 1 calc R U . . .

loop_
_atom_site_aniso_label
_atom_site_aniso_U_11
_atom_site_aniso_U_22
_atom_site_aniso_U_33
_atom_site_aniso_U_23
_atom_site_aniso_U_13
_atom_site_aniso_U_12
C1 0.048(3) 0.046(2) 0.051(3) 0.001(2) 0.000(2) 0.005(2)
N1 0.064(2) 0.0598(19) 0.057(2) -0.0061(16) 0.010(2) -0.0156(18)
O1 0.073(2) 0.0662(15) 0.0454(15) -0.0048(12) 0.0129(15) -0.0264(15)
C2 0.053(3) 0.053(3) 0.057(3) -0.006(2) 0.003(2) -0.003(2)
N2 0.068(3) 0.0550(18) 0.059(2) -0.0154(16) 0.0127(19) -0.0083(17)
O2 0.072(2) 0.0641(14) 0.0345(14) -0.0001(12) 0.0022(14) -0.0116(14)
C3 0.059(3) 0.043(2) 0.037(2) 0.0025(19) 0.000(2) -0.003(2)
N3 0.061(2) 0.0680(19) 0.056(2) -0.0202(17) 0.0120(18) -0.0208(18)
O3 0.079(2) 0.0669(15) 0.0477(15) -0.0122(13) 0.0095(15) -0.0317(15)
C4 0.051(3) 0.040(2) 0.046(2) 0.002(2) -0.003(2) -0.005(2)
N4 0.077(3) 0.0635(19) 0.070(2) -0.0227(17) 0.028(2) -0.0226(19)
O4 0.0621(18) 0.0332(12) 0.0607(15) 0.0021(11) 0.0096(14) 0.0020(14)
C5 0.061(3) 0.040(2) 0.050(3) 0.002(2) -0.006(2) -0.001(2)
N5 0.084(3) 0.0573(19) 0.083(2) -0.0210(17) 0.030(2) -0.018(2)
O5 0.0630(19) 0.0407(13) 0.0654(16) 0.0095(12) 0.0231(15) -0.0003(13)
C6 0.048(3) 0.046(2) 0.050(3) 0.003(2) -0.001(2) -0.003(2)
N6 0.065(2) 0.0546(18) 0.066(2) -0.0095(16) 0.021(2) -0.0082(18)
O6 0.072(2) 0.0440(14) 0.0641(17) -0.0065(12) 0.0254(16) -0.0019(14)
C7 0.059(3) 0.050(2) 0.040(2) 0.001(2) 0.004(2) -0.001(2)
N7 0.063(2) 0.0548(18) 0.054(2) -0.0146(16) 0.0087(18) -0.0129(17)
O7 0.0490(18) 0.0662(15) 0.0578(16) -0.0266(13) 0.0105(14) -0.0072(14)
C8 0.043(3) 0.042(2) 0.049(2) -0.001(2) -0.007(2) 0.001(2)
N8 0.067(3) 0.068(2) 0.062(2) -0.0232(16) 0.020(2) -0.0221(19)
O8 0.0504(18) 0.0522(14) 0.0547(16) -0.0189(12) 0.0011(14) -0.0070(13)
C9 0.046(3) 0.043(2) 0.044(2) 0.0032(18) 0.000(2) 0.001(2)
N9 0.071(3) 0.0570(18) 0.0443(19) -0.0145(15) 0.0169(18) -0.0161(17)
O9 0.0390(16) 0.0564(15) 0.0599(16) -0.0124(12) 0.0016(14) -0.0022(14)
C10 0.051(5) 0.048(5) 0.045(4) 0.003(4) -0.011(4) -0.015(4)
N10 0.067(2) 0.0614(19) 0.0546(19) -0.0107(16) 0.0065(18) -0.0265(18)
O10 0.053(4) 0.075(5) 0.055(4) -0.006(3) -0.018(3) 0.024(4)
C11 0.169(6) 0.085(3) 0.116(4) -0.037(3) 0.058(4) -0.048(3)
N11 0.069(3) 0.0515(17) 0.0504(19) -0.0030(15) 0.0068(19) -0.0223(17)
O11 0.086(5) 0.074(4) 0.070(4) 0.002(4) -0.006(4) -0.038(4)
C12 0.149(6) 0.150(5) 0.093(4) -0.057(4) 0.029(4) -0.054(4)
N12 0.060(2) 0.0481(17) 0.056(2) -0.0083(15) 0.0081(18) -0.0138(16)
O12 0.129(8) 0.064(5) 0.071(4) -0.031(4) -0.048(5) 0.064(5)
C13 0.191(6) 0.065(3) 0.103(4) -0.026(3) 0.026(4) 0.001(3)
N13 0.079(3) 0.0537(18) 0.061(2) -0.0076(16) 0.0105(19) -0.0202(19)
C14 0.183(7) 0.108(4) 0.061(3) -0.007(3) -0.008(4) 0.024(4)
N14 0.076(3) 0.0557(19) 0.055(2) -0.0048(15) 0.010(2) -0.0179(19)
C15 0.214(8) 0.092(4) 0.063(3) 0.006(3) -0.002(4) 0.036(5)
N15 0.077(3) 0.0528(18) 0.061(2) -0.0093(16) 0.017(2) -0.0129(18)
C16 0.087(4) 0.124(4) 0.079(3) -0.010(3) 0.004(3) 0.032(3)
N16 0.070(3) 0.0607(19) 0.059(2) -0.0159(16) -0.0139(19) 0.0237(18)
C17 0.208(7) 0.121(4) 0.073(4) 0.017(3) -0.011(4) 0.045(4)
N17 0.068(3) 0.0586(19) 0.052(2) -0.0072(15) -0.0129(19) 0.0190(18)
C18 0.211(8) 0.181(6) 0.085(4) 0.022(4) 0.051(5) -0.047(5)
N18 0.061(2) 0.0470(18) 0.069(2) -0.0087(16) -0.0154(19) 0.0084(16)
N19 0.088(3) 0.047(2) 0.0397(19) 0.0038(16) 0.000(2) 0.000(2)
C19 0.286(9) 0.123(4) 0.166(6) -0.060(4) 0.132(6) -0.002(5)
C20 0.098(5) 0.113(4) 0.127(5) -0.045(3) 0.039(4) -0.034(4)
C21 0.121(6) 0.148(5) 0.143(5) -0.046(4) 0.045(5) -0.030(5)
C22 0.088(4) 0.167(5) 0.119(4) -0.051(4) 0.036(4) -0.031(4)

loop_
_atom_type_symbol
_atom_type_description
_atom_type_scat_dispersion_real
_atom_type_scat_dispersion_imag
_atom_type_scat_source
C C 0.0033 0.0016 'International Tables Vol C Tables 4.2.6.8 and 6.1.1.4'
H H 0.0000 0.0000 'International Tables Vol C Tables 4.2.6.8 and 6.1.1.4'
N N 0.0061 0.0033 'International Tables Vol C Tables 4.2.6.8 and 6.1.1.4'
O O 0.0106 0.0060 'International Tables Vol C Tables 4.2.6.8 and 6.1.1.4'

loop_
_geom_angle_atom_site_label_1
_geom_angle_atom_site_label_2
_geom_angle_atom_site_label_3
_geom_angle
_geom_angle_site_symmetry_1
_geom_angle_site_symmetry_3
N1 C1 N3 120.8(4) . .
N1 C1 N2 118.7(4) . .
N3 C1 N2 120.5(4) . .
C1 N1 H1A 120.0 . .
C1 N1 H1B 120.0 . .
H1A N1 H1B 120.0 . .
N4 C2 N5 120.1(4) . .
N4 C2 N6 120.7(3) . .
N5 C2 N6 119.2(4) . .
C1 N2 H2A 120.0 . .
C1 N2 H2B 120.0 . .
H2A N2 H2B 120.0 . .
N8 C3 N9 120.5(3) . .
N8 C3 N7 120.2(3) . .
N9 C3 N7 119.3(4) . .
C1 N3 H3A 120.0 . .
C1 N3 H3B 120.0 . .
H3A N3 H3B 120.0 . .
N11 C4 N12 120.0(3) . .
N11 C4 N10 120.6(3) . .
N12 C4 N10 119.4(3) . .
C2 N4 H4A 120.0 . .
C2 N4 H4B 120.0 . .
H4A N4 H4B 120.0 . .
N14 C5 N13 120.7(4) . .
N14 C5 N15 121.2(3) . .
N13 C5 N15 118.1(4) . .
C2 N5 H5A 120.0 . .
C2 N5 H5B 120.0 . .
H5A N5 H5B 120.0 . .
N17 C6 N16 120.1(3) . .
N17 C6 N18 120.4(3) . .
N16 C6 N18 119.4(4) . .
C2 N6 H6A 120.0 . .
C2 N6 H6B 120.0 . .
H6A N6 H6B 120.0 . .
O2 C7 O3 120.3(3) . .
O2 C7 O1 120.4(3) . .
O3 C7 O1 119.2(3) . .
C3 N7 H7A 120.0 . .
C3 N7 H7B 120.0 . .
H7A N7 H7B 120.0 . .
O5 C8 O6 119.8(3) . .
O5 C8 O4 120.3(3) . .
O6 C8 O4 119.9(3) . .
C3 N8 H8A 120.0 . .
C3 N8 H8B 120.0 . .
H8A N8 H8B 120.0 . .
O9 C9 O8 120.5(3) . .
O9 C9 O7 120.3(3) . .
O8 C9 O7 119.2(3) . .
C3 N9 H9A 120.0 . .
C3 N9 H9B 120.0 . .
H9A N9 H9B 120.0 . .
O12 C10 O12 180.0 5_755 .
O12 C10 O10 120.8(4) 5_755 5_755
O12 C10 O10 59.2(4) . 5_755
O12 C10 O10 59.2(4) 5_755 .
O12 C10 O10 120.8(4) . .
O10 C10 O10 180.0 5_755 .
O12 C10 O11 60.3(4) 5_755 .
O12 C10 O11 119.7(4) . .
O10 C10 O11 65.9(4) 5_755 .
O10 C10 O11 114.1(4) . .
O12 C10 O11 119.7(4) 5_755 5_755
O12 C10 O11 60.3(4) . 5_755
O10 C10 O11 114.1(4) 5_755 5_755
O10 C10 O11 65.9(4) . 5_755
O11 C10 O11 180.0 . 5_755
C4 N10 H10A 120.0 . .
C4 N10 H10B 120.0 . .
H10A N10 H10B 120.0 . .
O12 O10 C10 56.4(4) 5_755 .
O12 O10 O11 109.5(6) 5_755 5_755
C10 O10 O11 57.6(4) . 5_755
C12 C11 N19 125.3(5) . .
C12 C11 H11A 106.0 . .
N19 C11 H11A 106.0 . .
C12 C11 H11B 106.0 . .
N19 C11 H11B 106.0 . .
H11A C11 H11B 106.3 . .
C4 N11 H11C 120.0 . .
C4 N11 H11D 120.0 . .
H11C N11 H11D 120.0 . .
O12 O11 C10 55.3(4) 5_755 .
O12 O11 O10 107.6(6) 5_755 5_755
C10 O11 O10 56.5(3) . 5_755
C11 C12 C13 123.2(5) . .
C11 C12 H12A 106.5 . .
C13 C12 H12A 106.5 . .
C11 C12 H12B 106.5 . .
C13 C12 H12B 106.5 . .
H12A C12 H12B 106.5 . .
C4 N12 H12C 120.0 . .
C4 N12 H12D 120.0 . .
H12C N12 H12D 120.0 . .
C10 O12 O10 64.4(5) . 5_755
C10 O12 O11 64.4(4) . 5_755
O10 O12 O11 122.3(8) 5_755 5_755
C12 C13 H13A 109.5 . .
C12 C13 H13B 109.5 . .
H13A C13 H13B 109.5 . .
C12 C13 H13C 109.5 . .
H13A C13 H13C 109.5 . .
H13B C13 H13C 109.5 . .
C5 N13 H13D 120.0 . .
C5 N13 H13E 120.0 . .
H13D N13 H13E 120.0 . .
C15 C14 N19 125.6(5) . .
C15 C14 H14A 105.9 . .
N19 C14 H14A 105.9 . .
C15 C14 H14B 105.9 . .
N19 C14 H14B 105.9 . .
H14A C14 H14B 106.2 . .
C5 N14 H14C 120.0 . .
C5 N14 H14D 120.0 . .
H14C N14 H14D 120.0 . .
C14 C15 C16 118.2(5) . .
C14 C15 H15A 107.8 . .
C16 C15 H15A 107.8 . .
C14 C15 H15B 107.8 . .
C16 C15 H15B 107.8 . .
H15A C15 H15B 107.1 . .
C5 N15 H15C 120.0 . .
C5 N15 H15D 120.0 . .
H15C N15 H15D 120.0 . .
C15 C16 H16A 109.5 . .
C15 C16 H16B 109.5 . .
H16A C16 H16B 109.5 . .
C15 C16 H16C 109.5 . .
H16A C16 H16C 109.5 . .
H16B C16 H16C 109.5 . .
C6 N16 H16D 120.0 . .
C6 N16 H16E 120.0 . .
H16D N16 H16E 120.0 . .
C18 C17 N19 121.3(5) . .
C18 C17 H17A 107.0 . .
N19 C17 H17A 107.0 . .
C18 C17 H17B 107.0 . .
N19 C17 H17B 107.0 . .
H17A C17 H17B 106.7 . .
C6 N17 H17C 120.0 . .
C6 N17 H17D 120.0 . .
H17C N17 H17D 120.0 . .
C19 C18 C17 135.6(6) . .
C19 C18 H18A 103.3 . .
C17 C18 H18A 103.3 . .
C19 C18 H18B 103.3 . .
C17 C18 H18B 103.3 . .
H18A C18 H18B 105.2 . .
C6 N18 H18C 120.0 . .
C6 N18 H18D 120.0 . .
H18C N18 H18D 120.0 . .
C11 N19 C14 111.3(4) . .
C11 N19 C17 111.6(3) . .
C14 N19 C17 109.1(3) . .
C11 N19 C20 109.8(3) . .
C14 N19 C20 109.1(3) . .
C17 N19 C20 106.0(4) . .
C18 C19 H19A 109.5 . .
C18 C19 H19B 109.5 . .
H19A C19 H19B 109.5 . .
C18 C19 H19C 109.5 . .
H19A C19 H19C 109.5 . .
H19B C19 H19C 109.5 . .
C21 C20 N19 126.6(5) . .
C21 C20 H20A 105.7 . .
N19 C20 H20A 105.7 . .
C21 C20 H20B 105.7 . .
N19 C20 H20B 105.7 . .
H20A C20 H20B 106.1 . .
C20 C21 C22 122.8(6) . .
C20 C21 H21A 106.6 . .
C22 C21 H21A 106.6 . .
C20 C21 H21B 106.6 . .
C22 C21 H21B 106.6 . .
H21A C21 H21B 106.6 . .
C21 C22 H22A 109.5 . .
C21 C22 H22B 109.5 . .
H22A C22 H22B 109.5 . .
C21 C22 H22C 109.5 . .
H22A C22 H22C 109.5 . .
H22B C22 H22C 109.5 . .

loop_
_geom_bond_atom_site_label_1
_geom_bond_atom_site_label_2
_geom_bond_distance
_geom_bond_site_symmetry_2
C1 N1 1.318(4) .
C1 N3 1.319(4) .
C1 N2 1.326(4) .
N1 H1A 0.8600 .
N1 H1B 0.8600 .
O1 C7 1.292(4) .
C2 N4 1.314(4) .
C2 N5 1.319(4) .
C2 N6 1.321(4) .
N2 H2A 0.8600 .
N2 H2B 0.8600 .
O2 C7 1.284(4) .
C3 N8 1.316(4) .
C3 N9 1.319(4) .
C3 N7 1.329(4) .
N3 H3A 0.8600 .
N3 H3B 0.8600 .
O3 C7 1.290(4) .
C4 N11 1.321(4) .
C4 N12 1.323(4) .
C4 N10 1.333(3) .
N4 H4A 0.8600 .
N4 H4B 0.8600 .
O4 C8 1.295(3) .
C5 N14 1.315(4) .
C5 N13 1.320(4) .
C5 N15 1.325(4) .
N5 H5A 0.8600 .
N5 H5B 0.8600 .
O5 C8 1.283(4) .
C6 N17 1.314(4) .
C6 N16 1.327(4) .
C6 N18 1.328(4) .
N6 H6A 0.8600 .
N6 H6B 0.8600 .
O6 C8 1.292(4) .
N7 H7A 0.8600 .
N7 H7B 0.8600 .
O7 C9 1.292(4) .
N8 H8A 0.8600 .
N8 H8B 0.8600 .
O8 C9 1.287(4) .
C9 O9 1.283(4) .
N9 H9A 0.8600 .
N9 H9B 0.8600 .
C10 O12 1.199(6) 5_755
C10 O12 1.199(6) .
C10 O10 1.299(6) 5_755
C10 O10 1.299(6) .
C10 O11 1.315(6) .
C10 O11 1.315(6) 5_755
N10 H10A 0.8600 .
N10 H10B 0.8600 .
O10 O12 1.237(9) 5_755
O10 O11 1.422(8) 5_755
C11 C12 1.358(5) .
C11 N19 1.494(4) .
C11 H11A 0.9700 .
C11 H11B 0.9700 .
N11 H11C 0.8600 .
N11 H11D 0.8600 .
O11 O12 1.267(8) 5_755
O11 O10 1.422(8) 5_755
C12 C13 1.459(4) .
C12 H12A 0.9700 .
C12 H12B 0.9700 .
N12 H12C 0.8600 .
N12 H12D 0.8600 .
O12 O10 1.237(9) 5_755
O12 O11 1.267(8) 5_755
C13 H13A 0.9600 .
C13 H13B 0.9600 .
C13 H13C 0.9600 .
N13 H13D 0.8600 .
N13 H13E 0.8600 .
C14 C15 1.373(4) .
C14 N19 1.510(5) .
C14 H14A 0.9700 .
C14 H14B 0.9700 .
N14 H14C 0.8600 .
N14 H14D 0.8600 .
C15 C16 1.493(6) .
C15 H15A 0.9700 .
C15 H15B 0.9700 .
N15 H15C 0.8600 .
N15 H15D 0.8600 .
C16 H16A 0.9600 .
C16 H16B 0.9600 .
C16 H16C 0.9600 .
N16 H16D 0.8600 .
N16 H16E 0.8600 .
C17 C18 1.413(5) .
C17 N19 1.513(5) .
C17 H17A 0.9700 .
C17 H17B 0.9700 .
N17 H17C 0.8600 .
N17 H17D 0.8600 .
C18 C19 1.265(5) .
C18 H18A 0.9700 .
C18 H18B 0.9700 .
N18 H18C 0.8600 .
N18 H18D 0.8600 .
N19 C20 1.535(5) .
C19 H19A 0.9600 .
C19 H19B 0.9600 .
C19 H19C 0.9600 .
C20 C21 1.359(6) .
C20 H20A 0.9700 .
C20 H20B 0.9700 .
C21 C22 1.439(6) .
C21 H21A 0.9700 .
C21 H21B 0.9700 .
C22 H22A 0.9600 .
C22 H22B 0.9600 .
C22 H22C 0.9600 .

loop_
_publcif_info_datablock.id
_publcif_info_datablock.publ_exptl
_publcif_info_datablock.publ_geom
_publcif_info_datablock.structure
{e4137c8f-4532-42da-8854-627ea258ca35} y y y

loop_
_publcif_info_exptl_table_extra_item
sin_theta_over_lambda_max

loop_
_publcif_info_tables.block_id
_publcif_info_tables.reference_item
{e4137c8f-4532-42da-8854-627ea258ca35} '_publcif_info_datablock.publ_exptl'

loop_
_publcif_info_cif.paper_type
CE
